data_4300621
loop_
_publ_author_name
'Hlavinka, Mark L.'
'McNevin, Michael J.'
'Shoemaker, Richard'
'Hagadorn, John R.'

_publ_section_title
;
 Dizinc Alkoxides and Amides Supported by Binucleating Bis(amidoamine) Ligands
;
_journal_coden_ASTM INOCAJ
_journal_issue 4
_journal_name_full 'Inorganic Chemistry'
_journal_page_first 1815
_journal_page_last 1822
_journal_paper_doi 10.1021/ic051669f
_journal_volume 45
_journal_year 2006
_chemical_formula_sum 'C40 H52 N4 O3 Zn2'
_chemical_formula_weight 767.60
_chemical_name_common 'iPrLZn2(OPh)2 (compound 4)'
_space_group_IT_number 14
_symmetry_cell_setting monoclinic
_symmetry_space_group_name_Hall '-P 2yn'
_symmetry_space_group_name_H-M 'P 1 21/n 1'
_cell_angle_alpha 90.00
_cell_angle_beta 92.6670(10)
_cell_angle_gamma 90.00
_cell_formula_units_Z 4
_cell_length_a 12.2365(4)
_cell_length_b 19.4966(6)
_cell_length_c 15.2313(5)
_cell_measurement_temperature 150(2)
_cell_volume 3629.8(2)
_diffrn_ambient_temperature 150(2)
_exptl_crystal_density_diffrn 1.405
_cod_original_sg_symbol_H-M 'P 21/n'
_cod_database_code 4300621

loop_
_symmetry_equiv_pos_as_xyz
'x, y, z'
'-x+1/2, y+1/2, -z+1/2'
'-x, -y, -z'
'x-1/2, -y-1/2, z-1/2'

loop_
_atom_site_label
_atom_site_type_symbol
_atom_site_fract_x
_atom_site_fract_y
_atom_site_fract_z
_atom_site_U_iso_or_equiv
_atom_site_adp_type
_atom_site_occupancy
_atom_site_symmetry_multiplicity
_atom_site_calc_flag
_atom_site_refinement_flags
_atom_site_disorder_assembly
_atom_site_disorder_group
Zn1 Zn 0.48861(3) 0.138618(15) 0.82539(2) 0.02177(10) Uani 1 1 d . . .
Zn2 Zn 0.48369(3) 0.129163(15) 0.63238(2) 0.02198(10) Uani 1 1 d . . .
O1 O 0.41404(16) 0.08133(9) 0.73205(13) 0.0237(4) Uani 1 1 d . . .
O2 O 0.49304(15) 0.20233(9) 0.72331(13) 0.0245(4) Uani 1 1 d . . .
O3 O 0.67534(15) 0.09004(9) 0.73433(13) 0.0232(4) Uani 1 1 d . . .
N1 N 0.39556(19) 0.16122(12) 0.93756(16) 0.0250(5) Uani 1 1 d . . .
N2 N 0.60433(19) 0.10937(12) 0.90695(16) 0.0258(5) Uani 1 1 d . . .
N3 N 0.58602(19) 0.08582(12) 0.55900(15) 0.0247(5) Uani 1 1 d . . .
N4 N 0.38639(19) 0.15281(11) 0.51663(16) 0.0245(5) Uani 1 1 d . . .
C1 C 0.2256(3) 0.17111(17) 0.8400(2) 0.0348(7) Uani 1 1 d . . .
H1A H 0.2508 0.2167 0.8227 0.052 Uiso 1 1 calc R . .
H1B H 0.1455 0.1707 0.8401 0.052 Uiso 1 1 calc R . .
H1C H 0.2502 0.1369 0.7981 0.052 Uiso 1 1 calc R . .
C2 C 0.2728(3) 0.15411(17) 0.9316(2) 0.0353(7) Uani 1 1 d . . .
H2 H 0.2427 0.1884 0.9729 0.046 Uiso 1 1 calc R . .
C3 C 0.2301(3) 0.08484(18) 0.9570(3) 0.0439(9) Uani 1 1 d . . .
H3A H 0.2589 0.0497 0.9183 0.066 Uiso 1 1 calc R . .
H3B H 0.1500 0.0849 0.9513 0.066 Uiso 1 1 calc R . .
H3C H 0.2537 0.0748 1.0180 0.066 Uiso 1 1 calc R . .
C4 C 0.3875(3) 0.28967(15) 0.9064(2) 0.0382(8) Uani 1 1 d . . .
H4A H 0.3945 0.2751 0.8453 0.057 Uiso 1 1 calc R . .
H4B H 0.4296 0.3318 0.9171 0.057 Uiso 1 1 calc R . .
H4C H 0.3103 0.2982 0.9170 0.057 Uiso 1 1 calc R . .
C5 C 0.4311(3) 0.23358(15) 0.9680(2) 0.0320(7) Uani 1 1 d . . .
H5 H 0.5125 0.2348 0.9649 0.042 Uiso 1 1 calc R . .
C6 C 0.4072(3) 0.25017(17) 1.0629(2) 0.0403(8) Uani 1 1 d . . .
H6A H 0.4331 0.2966 1.0773 0.060 Uiso 1 1 calc R . .
H6B H 0.4448 0.2171 1.1022 0.060 Uiso 1 1 calc R . .
H6C H 0.3281 0.2476 1.0704 0.060 Uiso 1 1 calc R . .
C7 C 0.4491(2) 0.10970(15) 0.9989(2) 0.0268(6) Uani 1 1 d . . .
H7A H 0.4229 0.0632 0.9822 0.037 Uiso 1 1 calc R . .
H7B H 0.4269 0.1190 1.0594 0.037 Uiso 1 1 calc R . .
C8 C 0.5730(2) 0.11126(15) 0.99755(19) 0.0262(6) Uani 1 1 d . . .
H8A H 0.6014 0.1536 1.0264 0.037 Uiso 1 1 calc R . .
H8B H 0.6043 0.0713 1.0300 0.037 Uiso 1 1 calc R . .
C9 C 0.7121(2) 0.09635(13) 0.89315(19) 0.0242(6) Uani 1 1 d . . .
C10 C 0.7973(2) 0.08850(14) 0.9581(2) 0.0278(6) Uani 1 1 d . . .
H10 H 0.7808 0.0930 1.0182 0.033 Uiso 1 1 calc R . .
C11 C 0.9055(3) 0.07429(15) 0.9370(2) 0.0321(7) Uani 1 1 d . . .
H11 H 0.9595 0.0690 0.9833 0.038 Uiso 1 1 calc R . .
C12 C 0.9359(2) 0.06775(14) 0.8517(2) 0.0280(6) Uani 1 1 d . . .
H12 H 1.0097 0.0589 0.8386 0.034 Uiso 1 1 calc R . .
C13 C 0.8536(2) 0.07460(13) 0.7844(2) 0.0247(6) Uani 1 1 d . . .
C14 C 0.7476(2) 0.08775(13) 0.80727(18) 0.0225(6) Uani 1 1 d . . .
C15 C 0.7401(2) 0.07770(13) 0.66327(19) 0.0232(6) Uani 1 1 d . . .
C16 C 0.8485(2) 0.06797(13) 0.6893(2) 0.0242(6) Uani 1 1 d . . .
C17 C 0.9250(2) 0.05459(14) 0.6253(2) 0.0287(6) Uani 1 1 d . . .
H17 H 1.0003 0.0478 0.6409 0.034 Uiso 1 1 calc R . .
C18 C 0.8857(3) 0.05179(15) 0.5390(2) 0.0306(7) Uani 1 1 d . . .
H18 H 0.9354 0.0426 0.4944 0.037 Uiso 1 1 calc R . .
C19 C 0.7746(3) 0.06202(14) 0.5145(2) 0.0289(6) Uani 1 1 d . . .
H19 H 0.7521 0.0598 0.4540 0.035 Uiso 1 1 calc R . .
C20 C 0.6956(2) 0.07544(13) 0.57652(19) 0.0234(6) Uani 1 1 d . . .
C21 C 0.5487(2) 0.08517(14) 0.46702(19) 0.0267(6) Uani 1 1 d . . .
H21A H 0.5665 0.0404 0.4405 0.037 Uiso 1 1 calc R . .
H21B H 0.5869 0.1215 0.4349 0.037 Uiso 1 1 calc R . .
C22 C 0.4255(2) 0.09713(14) 0.45853(19) 0.0270(6) Uani 1 1 d . . .
H22A H 0.4049 0.1088 0.3967 0.038 Uiso 1 1 calc R . .
H22B H 0.3876 0.0539 0.4728 0.038 Uiso 1 1 calc R . .
C23 C 0.5282(3) 0.24446(16) 0.4893(2) 0.0342(7) Uani 1 1 d . . .
H23A H 0.5647 0.2251 0.4390 0.051 Uiso 1 1 calc R . .
H23B H 0.5625 0.2265 0.5440 0.051 Uiso 1 1 calc R . .
H23C H 0.5348 0.2945 0.4886 0.051 Uiso 1 1 calc R . .
C24 C 0.4078(3) 0.22464(14) 0.4836(2) 0.0285(6) Uani 1 1 d . . .
H24 H 0.3697 0.2567 0.5233 0.037 Uiso 1 1 calc R . .
C25 C 0.3630(4) 0.2396(2) 0.3910(3) 0.0693(15) Uani 1 1 d . . .
H25A H 0.3978 0.2091 0.3495 0.104 Uiso 1 1 calc R . .
H25B H 0.3784 0.2874 0.3760 0.104 Uiso 1 1 calc R . .
H25C H 0.2837 0.2320 0.3876 0.104 Uiso 1 1 calc R . .
C26 C 0.1876(3) 0.1297(2) 0.4584(3) 0.0493(10) Uani 1 1 d . . .
H26A H 0.1738 0.1740 0.4295 0.074 Uiso 1 1 calc R . .
H26B H 0.1187 0.1113 0.4787 0.074 Uiso 1 1 calc R . .
H26C H 0.2185 0.0977 0.4166 0.074 Uiso 1 1 calc R . .
C27 C 0.2683(2) 0.13950(16) 0.5370(2) 0.0326(7) Uani 1 1 d . . .
H27 H 0.2689 0.0948 0.5692 0.042 Uiso 1 1 calc R . .
C28 C 0.2259(3) 0.19161(19) 0.6009(2) 0.0440(9) Uani 1 1 d . . .
H28A H 0.2802 0.1981 0.6496 0.066 Uiso 1 1 calc R . .
H28B H 0.1573 0.1750 0.6239 0.066 Uiso 1 1 calc R . .
H28C H 0.2130 0.2354 0.5706 0.066 Uiso 1 1 calc R . .
C29 C 0.3909(2) 0.01335(13) 0.74052(18) 0.0240(6) Uani 1 1 d . . .
C30 C 0.4721(3) -0.03471(15) 0.7621(2) 0.0312(7) Uani 1 1 d . . .
H30 H 0.5460 -0.0204 0.7713 0.037 Uiso 1 1 calc R . .
C31 C 0.4449(3) -0.10329(16) 0.7700(2) 0.0432(9) Uani 1 1 d . . .
H31 H 0.5006 -0.1359 0.7842 0.052 Uiso 1 1 calc R . .
C32 C 0.3377(4) -0.12494(17) 0.7575(2) 0.0474(10) Uani 1 1 d . . .
H32 H 0.3199 -0.1721 0.7637 0.057 Uiso 1 1 calc R . .
C33 C 0.2570(3) -0.07779(18) 0.7359(2) 0.0437(9) Uani 1 1 d . . .
H33 H 0.1833 -0.0925 0.7268 0.052 Uiso 1 1 calc R . .
C34 C 0.2828(3) -0.00882(16) 0.7276(2) 0.0330(7) Uani 1 1 d . . .
H34 H 0.2267 0.0235 0.7130 0.040 Uiso 1 1 calc R . .
C35 C 0.5451(3) 0.26396(13) 0.71287(19) 0.0258(6) Uani 1 1 d . . .
C36 C 0.4821(3) 0.32186(15) 0.6914(2) 0.0340(7) Uani 1 1 d . . .
H36 H 0.4048 0.3182 0.6851 0.041 Uiso 1 1 calc R . .
C37 C 0.5320(3) 0.38429(16) 0.6793(2) 0.0428(9) Uani 1 1 d . . .
H37 H 0.4886 0.4233 0.6641 0.051 Uiso 1 1 calc R . .
C38 C 0.6438(3) 0.39079(17) 0.6890(2) 0.0426(8) Uani 1 1 d . . .
H38 H 0.6777 0.4341 0.6817 0.051 Uiso 1 1 calc R . .
C39 C 0.7066(3) 0.33320(17) 0.7097(2) 0.0414(8) Uani 1 1 d . . .
H39 H 0.7840 0.3371 0.7155 0.050 Uiso 1 1 calc R . .
C40 C 0.6573(3) 0.26969(15) 0.7219(2) 0.0333(7) Uani 1 1 d . . .
H40 H 0.7007 0.2306 0.7363 0.040 Uiso 1 1 calc R . .

loop_
_atom_site_aniso_label
_atom_site_aniso_U_11
_atom_site_aniso_U_22
_atom_site_aniso_U_33
_atom_site_aniso_U_23
_atom_site_aniso_U_13
_atom_site_aniso_U_12
Zn1 0.02412(18) 0.02042(17) 0.02056(17) -0.00095(12) -0.00109(12) 0.00015(11)
Zn2 0.02370(18) 0.02175(17) 0.02032(18) 0.00010(12) -0.00075(12) 0.00037(12)
O1 0.0291(11) 0.0199(9) 0.0221(10) -0.0004(7) 0.0007(8) -0.0034(7)
O2 0.0296(11) 0.0179(9) 0.0259(11) 0.0014(7) 0.0004(8) -0.0010(7)
O3 0.0219(10) 0.0260(10) 0.0217(10) -0.0015(8) -0.0003(8) 0.0015(7)
N1 0.0261(12) 0.0229(12) 0.0257(13) 0.0012(9) -0.0013(10) 0.0016(9)
N2 0.0248(12) 0.0298(13) 0.0223(12) -0.0014(10) -0.0031(9) 0.0025(10)
N3 0.0259(13) 0.0281(12) 0.0201(12) -0.0008(9) -0.0006(9) 0.0031(9)
N4 0.0258(12) 0.0209(11) 0.0264(13) 0.0007(9) -0.0013(10) -0.0014(9)
C1 0.0305(17) 0.0405(18) 0.0328(18) -0.0048(14) -0.0038(13) 0.0024(13)
C2 0.0263(16) 0.0460(19) 0.0334(18) -0.0004(14) 0.0014(13) -0.0012(13)
C3 0.0340(19) 0.053(2) 0.044(2) 0.0072(16) -0.0024(16) -0.0108(15)
C4 0.053(2) 0.0243(16) 0.0370(19) 0.0004(13) 0.0038(16) 0.0028(14)
C5 0.0408(18) 0.0244(15) 0.0306(17) -0.0043(12) -0.0003(14) 0.0032(12)
C6 0.056(2) 0.0350(18) 0.0297(18) -0.0083(14) 0.0004(16) 0.0023(15)
C7 0.0322(16) 0.0240(14) 0.0240(15) 0.0009(11) 0.0001(12) 0.0020(11)
C8 0.0283(15) 0.0275(14) 0.0226(14) -0.0011(11) -0.0017(11) 0.0009(11)
C9 0.0266(14) 0.0203(13) 0.0253(14) -0.0008(11) -0.0027(11) -0.0008(10)
C10 0.0315(16) 0.0283(15) 0.0230(15) -0.0010(11) -0.0040(12) -0.0010(11)
C11 0.0316(17) 0.0292(15) 0.0341(18) 0.0009(12) -0.0123(13) -0.0017(12)
C12 0.0212(14) 0.0240(14) 0.0378(18) -0.0026(12) -0.0083(12) -0.0003(10)
C13 0.0231(14) 0.0184(13) 0.0325(16) -0.0019(11) -0.0015(12) 0.0008(10)
C14 0.0204(13) 0.0225(13) 0.0240(15) -0.0013(10) -0.0055(11) -0.0010(10)
C15 0.0258(14) 0.0189(13) 0.0251(15) -0.0024(10) 0.0032(11) -0.0010(10)
C16 0.0251(14) 0.0172(13) 0.0303(16) -0.0033(11) 0.0006(12) 0.0013(10)
C17 0.0235(15) 0.0265(15) 0.0363(18) 0.0004(12) 0.0037(12) 0.0039(11)
C18 0.0347(17) 0.0243(15) 0.0336(18) -0.0009(12) 0.0106(13) 0.0044(12)
C19 0.0360(17) 0.0249(14) 0.0260(16) 0.0005(11) 0.0042(13) 0.0023(12)
C20 0.0277(15) 0.0168(13) 0.0259(15) -0.0021(10) 0.0017(12) -0.0006(10)
C21 0.0362(17) 0.0249(14) 0.0187(14) -0.0001(11) -0.0029(12) 0.0021(11)
C22 0.0344(16) 0.0222(14) 0.0236(15) -0.0011(11) -0.0057(12) 0.0020(11)
C23 0.0380(18) 0.0291(16) 0.0356(18) 0.0060(13) 0.0018(14) -0.0056(13)
C24 0.0370(17) 0.0167(13) 0.0312(16) 0.0022(11) -0.0041(13) 0.0010(11)
C25 0.093(3) 0.046(2) 0.065(3) 0.031(2) -0.047(3) -0.030(2)
C26 0.0306(19) 0.072(3) 0.044(2) 0.0086(18) -0.0101(16) -0.0104(16)
C27 0.0239(15) 0.0380(17) 0.0355(18) 0.0073(13) -0.0017(13) -0.0027(12)
C28 0.0322(18) 0.059(2) 0.041(2) 0.0054(17) 0.0032(15) 0.0103(15)
C29 0.0338(16) 0.0228(14) 0.0156(13) -0.0018(10) 0.0031(11) -0.0049(11)
C30 0.0431(18) 0.0262(15) 0.0236(15) -0.0014(12) -0.0051(13) 0.0001(13)
C31 0.076(3) 0.0257(16) 0.0274(17) 0.0005(13) -0.0067(17) 0.0048(16)
C32 0.089(3) 0.0237(16) 0.0301(19) 0.0004(13) 0.0044(19) -0.0170(17)
C33 0.055(2) 0.042(2) 0.0337(19) -0.0051(15) 0.0059(16) -0.0245(16)
C34 0.0357(18) 0.0338(17) 0.0296(17) -0.0004(13) 0.0021(13) -0.0082(13)
C35 0.0376(17) 0.0181(13) 0.0219(14) 0.0005(10) 0.0026(12) 0.0006(11)
C36 0.0404(18) 0.0248(15) 0.0369(19) 0.0014(13) 0.0040(14) 0.0057(12)
C37 0.064(2) 0.0203(15) 0.045(2) 0.0041(14) 0.0101(18) 0.0028(15)
C38 0.061(2) 0.0245(16) 0.042(2) -0.0002(14) 0.0072(17) -0.0116(15)
C39 0.043(2) 0.0382(19) 0.043(2) -0.0029(15) 0.0007(16) -0.0119(15)
C40 0.0393(18) 0.0263(15) 0.0339(18) 0.0008(12) -0.0032(14) -0.0003(12)

loop_
_geom_bond_atom_site_label_1
_geom_bond_atom_site_label_2
_geom_bond_distance
_geom_bond_site_symmetry_2
_geom_bond_publ_flag
Zn1 N2 1.926(2) . ?
Zn1 O2 1.9928(19) . ?
Zn1 O1 1.9952(19) . ?
Zn1 N1 2.143(2) . ?
Zn1 Zn2 2.9435(5) . ?
Zn2 N3 1.913(2) . ?
Zn2 O2 1.9879(19) . ?
Zn2 O1 2.0053(19) . ?
Zn2 N4 2.131(2) . ?
O1 C29 1.363(3) . ?
O2 C35 1.373(3) . ?
O3 C14 1.388(3) . ?
O3 C15 1.392(3) . ?
N1 C7 1.501(4) . ?
N1 C2 1.507(4) . ?
N1 C5 1.541(4) . ?
N2 C9 1.369(4) . ?
N2 C8 1.450(4) . ?
N3 C20 1.370(4) . ?
N3 C21 1.453(3) . ?
N4 C22 1.493(4) . ?
N4 C27 1.514(4) . ?
N4 C24 1.515(3) . ?
C1 C2 1.522(4) . ?
C2 C3 1.505(5) . ?
C4 C5 1.522(4) . ?
C5 C6 1.523(4) . ?
C7 C8 1.518(4) . ?
C9 C14 1.407(4) . ?
C9 C10 1.411(4) . ?
C10 C11 1.404(4) . ?
C11 C12 1.374(5) . ?
C12 C13 1.410(4) . ?
C13 C14 1.382(4) . ?
C13 C16 1.453(4) . ?
C15 C16 1.379(4) . ?
C15 C20 1.406(4) . ?
C16 C17 1.406(4) . ?
C17 C18 1.380(4) . ?
C18 C19 1.407(4) . ?
C19 C20 1.407(4) . ?
C21 C22 1.525(4) . ?
C23 C24 1.521(4) . ?
C24 C25 1.518(5) . ?
C26 C27 1.528(5) . ?
C27 C28 1.515(5) . ?
C29 C30 1.394(4) . ?
C29 C34 1.396(4) . ?
C30 C31 1.385(4) . ?
C31 C32 1.382(6) . ?
C32 C33 1.378(6) . ?
C33 C34 1.389(4) . ?
C35 C40 1.378(4) . ?
C35 C36 1.397(4) . ?
C36 C37 1.378(5) . ?
C37 C38 1.376(5) . ?
C38 C39 1.388(5) . ?
C39 C40 1.394(4) . ?
